data_2202507
loop_
_publ_author_name
'Dejan-Kre\<simir Bu\<car'
'Ernest Me\<strovi\'c'

_publ_section_title
;
 A bis(1-phenyl-1,3-butanedionato)nickel(II) adduct with
 3-aminopyridine
;
_journal_issue 11
_journal_name_full 'Acta Crystallographica Section E'
_journal_page_first m985
_journal_page_last m987
_journal_paper_doi 10.1107/S1600536803021111
_journal_volume 59
_journal_year 2003
_chemical_formula_iupac '[Ni (C10 H9 O2)2 (C5 H6 N2 )2 ]'
_chemical_formula_moiety 'C20 H18 Ni O4. 2(C5 H6 N2)'
_chemical_formula_sum 'C30 H30 N4 Ni O4'
_chemical_formula_weight 569.29
_chemical_name_systematic
;
Bis(1-phenyl-1,3-butandionate)bis(3-aminopyridine)nickel(II)
;
_space_group_IT_number 14
_symmetry_cell_setting monoclinic
_symmetry_space_group_name_Hall '-P 2yn'
_symmetry_space_group_name_H-M 'P 1 21/n 1'
_atom_sites_solution_hydrogens geom
_atom_sites_solution_primary direct
_atom_sites_solution_secondary difmap
_audit_creation_method SHELXL-97
_cell_angle_alpha 90.00
_cell_angle_beta 99.870(10)
_cell_angle_gamma 90.00
_cell_formula_units_Z 2
_cell_length_a 7.546(2)
_cell_length_b 17.417(2)
_cell_length_c 10.342(2)
_cell_measurement_reflns_used 4673
_cell_measurement_temperature 100.0(10)
_cell_measurement_theta_max 28.65
_cell_measurement_theta_min 2.21
_cell_volume 1339.1(5)
_computing_cell_refinement
;
CrysAlis CCD
;
_computing_data_collection
;
CrysAlis CCD (Oxford Diffraction, 2003)
;
_computing_data_reduction
;
CrysAlis RED (Oxford Diffraction, 2003)
;
_computing_molecular_graphics 'ORTEP-3 (Farrugia, 1997)'
_computing_publication_material
;
WinGX (Farrugia, 1999) and PARST97 (Nardelli, 1995)
;
_computing_structure_refinement 'SHELXL97 (Sheldrick, 1997)'
_computing_structure_solution 'SHELXS97 (Sheldrick, 1997)'
_diffrn_ambient_temperature 100.0(10)
_diffrn_measured_fraction_theta_full 0.989
_diffrn_measured_fraction_theta_max 0.989
_diffrn_measurement_device_type
;
Oxford Diffraction Xcalibur CCD diffractometer
;
_diffrn_measurement_method '\w scan'
_diffrn_radiation_monochromator graphite
_diffrn_radiation_source 'fine-focus sealed tube'
_diffrn_radiation_type MoK\a
_diffrn_radiation_wavelength 0.71073
_diffrn_reflns_av_R_equivalents 0.0631
_diffrn_reflns_av_sigmaI/netI 0.0484
_diffrn_reflns_limit_h_max 10
_diffrn_reflns_limit_h_min -6
_diffrn_reflns_limit_k_max 24
_diffrn_reflns_limit_k_min -24
_diffrn_reflns_limit_l_max 14
_diffrn_reflns_limit_l_min -14
_diffrn_reflns_number 12114
_diffrn_reflns_theta_full 30.07
_diffrn_reflns_theta_max 30.07
_diffrn_reflns_theta_min 4.17
_diffrn_standards_decay_% none
_diffrn_standards_interval_time 60
_diffrn_standards_number '2 frames'
_exptl_absorpt_coefficient_mu 0.768
_exptl_absorpt_correction_T_max 0.8616
_exptl_absorpt_correction_T_min 0.5786
_exptl_absorpt_correction_type analytical
_exptl_absorpt_process_details '(Meulenaer & de Tompa, 1965)'
_exptl_crystal_colour green
_exptl_crystal_density_diffrn 1.412
_exptl_crystal_density_method 'not measured'
_exptl_crystal_description needle
_exptl_crystal_F_000 596
_exptl_crystal_size_max 0.60
_exptl_crystal_size_mid 0.20
_exptl_crystal_size_min 0.20
_refine_diff_density_max 0.790
_refine_diff_density_min -0.497
_refine_ls_extinction_method none
_refine_ls_goodness_of_fit_ref 1.052
_refine_ls_hydrogen_treatment mixed
_refine_ls_matrix_type full
_refine_ls_number_parameters 186
_refine_ls_number_reflns 3904
_refine_ls_number_restraints 0
_refine_ls_restrained_S_all 1.052
_refine_ls_R_factor_all 0.0586
_refine_ls_R_factor_gt 0.0480
_refine_ls_shift/su_max <0.001
_refine_ls_shift/su_mean 0.000
_refine_ls_structure_factor_coef Fsqd
_refine_ls_weighting_details 'calc w = 1/[\s^2^(Fo^2^)+(0.0539P)^2^+0.9870P] where P = (Fo^2^+2Fc^2^)/3'
_refine_ls_weighting_scheme calc
_refine_ls_wR_factor_gt 0.1096
_refine_ls_wR_factor_ref 0.1160
_reflns_number_gt 3214
_reflns_number_total 3904
_reflns_threshold_expression 'I > 2\s(I)'
_cod_data_source_file ci6276.cif
_cod_data_source_block I
_cod_depositor_comments
;
The following automatic conversions were performed:
'_symmetry_cell_setting' value 'Monoclinic' changed to 'monoclinic'
according to '/home/saulius/struct/CIF-dictionaries/cif_core.dic'
dictionary named 'cif_core.dic' version 2.4.1 from 2010-06-29.

Automatic conversion script
Id: cif_fix_enum 1527 2010-12-29 10:47:43Z saulius 

The following automatic conversions were performed:

'_symmetry_cell_setting' value 'Monoclinic' changed to 'monoclinic'
according to /home/saulius/struct/CIF-dictionaries/cif_core.dic
dictionary named 'cif_core.dic' version 2.4.1 from 2010-06-29.

Automatic conversion script
Id: cif_fix_values 1715 2011-07-08 13:25:40Z adriana 
;
_cod_original_sg_symbol_H-M 'P 21/n'
_cod_database_code 2202507
_cod_database_fobs_code 2202507

loop_
_symmetry_equiv_pos_as_xyz
'x, y, z'
'-x+1/2, y+1/2, -z+1/2'
'-x, -y, -z'
'x-1/2, -y-1/2, z-1/2'

loop_
_atom_site_label
_atom_site_fract_x
_atom_site_fract_y
_atom_site_fract_z
_atom_site_U_iso_or_equiv
_atom_site_adp_type
_atom_site_calc_flag
_atom_site_refinement_flags
_atom_site_occupancy
_atom_site_disorder_assembly
_atom_site_disorder_group
_atom_site_type_symbol
Ni 0.0000 0.0000 0.0000 0.01189(10) Uani d S 1 . . Ni
O2 0.19156(17) 0.05286(8) 0.12937(14) 0.0145(3) Uani d . 1 . . O
O1 -0.17169(17) 0.08909(8) 0.00902(13) 0.0148(3) Uani d . 1 . . O
N1 0.1093(2) 0.05068(10) -0.15874(16) 0.0144(3) Uani d . 1 . . N
C11 0.2855(2) 0.06924(11) -0.14167(19) 0.0155(3) Uani d . 1 . . C
H11 0.3553 0.0619 -0.0594 0.019 Uiso calc R 1 . . H
C4 0.1669(2) 0.11153(11) 0.19836(17) 0.0125(3) Uani d . 1 . . C
C10 0.3617(2) 0.21466(11) 0.32788(19) 0.0157(3) Uani d . 1 . . C
H10 0.2748 0.2513 0.2978 0.019 Uiso calc R 1 . . H
N2 0.5476(2) 0.12073(11) -0.22065(18) 0.0197(3) Uani d . 1 . . N
C1 -0.3159(2) 0.18934(12) 0.1049(2) 0.0182(4) Uani d . 1 . . C
H1A -0.3439 0.2179 0.0246 0.027 Uiso calc R 1 . . H
H1B -0.2901 0.2243 0.1775 0.027 Uiso calc R 1 . . H
H1C -0.4168 0.1578 0.1154 0.027 Uiso calc R 1 . . H
C13 0.2612(2) 0.10862(12) -0.3668(2) 0.0170(4) Uani d . 1 . . C
H13 0.3106 0.1280 -0.4366 0.020 Uiso calc R 1 . . H
C15 0.0089(2) 0.05997(12) -0.2787(2) 0.0174(4) Uani d . 1 . . C
H15 -0.1122 0.0468 -0.2915 0.021 Uiso calc R 1 . . H
C3 0.0034(2) 0.15153(11) 0.19381(19) 0.0153(3) Uani d . 1 . . C
H3 -0.0012 0.1890 0.2572 0.018 Uiso calc R 1 . . H
C12 0.3680(2) 0.09926(11) -0.24289(19) 0.0147(3) Uani d . 1 . . C
C2 -0.1535(2) 0.13900(11) 0.10055(18) 0.0135(3) Uani d . 1 . . C
C6 0.4630(2) 0.08256(11) 0.3395(2) 0.0162(4) Uani d . 1 . . C
H6 0.4447 0.0313 0.3158 0.019 Uiso calc R 1 . . H
C8 0.6506(3) 0.18184(13) 0.4564(2) 0.0190(4) Uani d . 1 . . C
H8 0.7561 0.1965 0.5111 0.023 Uiso calc R 1 . . H
C9 0.5214(2) 0.23680(12) 0.40832(19) 0.0173(4) Uani d . 1 . . C
H9 0.5417 0.2883 0.4299 0.021 Uiso calc R 1 . . H
C5 0.3314(2) 0.13756(11) 0.29208(18) 0.0133(3) Uani d . 1 . . C
C14 0.0810(3) 0.08870(12) -0.3841(2) 0.0191(4) Uani d . 1 . . C
H14 0.0084 0.0945 -0.4657 0.023 Uiso calc R 1 . . H
C7 0.6209(3) 0.10447(12) 0.4220(2) 0.0195(4) Uani d . 1 . . C
H7 0.7066 0.0677 0.4543 0.023 Uiso calc R 1 . . H
H1N 0.621(3) 0.1040(16) -0.143(3) 0.023(7) Uiso d . 1 . . H
H2N 0.599(4) 0.1277(17) -0.293(3) 0.023(7) Uiso d . 1 . . H

loop_
_atom_site_aniso_label
_atom_site_aniso_U_11
_atom_site_aniso_U_22
_atom_site_aniso_U_33
_atom_site_aniso_U_12
_atom_site_aniso_U_13
_atom_site_aniso_U_23
Ni 0.01143(15) 0.01246(17) 0.01154(17) -0.00012(11) 0.00135(11) -0.00069(12)
O2 0.0138(6) 0.0142(6) 0.0152(6) 0.0004(5) 0.0014(5) -0.0025(5)
O1 0.0140(6) 0.0156(7) 0.0146(6) 0.0020(5) 0.0016(5) 0.0007(5)
N1 0.0141(7) 0.0140(7) 0.0149(7) 0.0000(5) 0.0022(6) 0.0001(6)
C11 0.0162(8) 0.0157(9) 0.0137(8) -0.0003(6) 0.0001(6) -0.0014(7)
C4 0.0148(7) 0.0138(8) 0.0091(8) -0.0015(6) 0.0025(6) 0.0015(6)
C10 0.0170(8) 0.0149(9) 0.0155(8) 0.0012(6) 0.0036(6) -0.0025(7)
N2 0.0146(7) 0.0263(9) 0.0173(8) -0.0043(6) 0.0007(6) 0.0041(7)
C1 0.0152(8) 0.0205(9) 0.0193(9) 0.0038(7) 0.0038(7) -0.0006(7)
C13 0.0179(8) 0.0174(9) 0.0159(9) 0.0010(7) 0.0031(7) 0.0029(7)
C15 0.0144(8) 0.0203(10) 0.0171(9) -0.0004(7) 0.0013(6) 0.0022(7)
C3 0.0156(8) 0.0164(9) 0.0138(8) 0.0015(7) 0.0025(6) -0.0033(7)
C12 0.0149(8) 0.0130(8) 0.0158(9) 0.0000(6) 0.0015(6) -0.0011(7)
C2 0.0133(7) 0.0148(8) 0.0131(8) 0.0007(6) 0.0045(6) 0.0028(6)
C6 0.0170(8) 0.0131(9) 0.0178(9) -0.0001(6) 0.0006(7) -0.0012(7)
C8 0.0165(8) 0.0223(10) 0.0172(9) -0.0022(7) 0.0002(7) -0.0039(7)
C9 0.0202(8) 0.0166(9) 0.0157(9) -0.0030(7) 0.0046(7) -0.0053(7)
C5 0.0131(7) 0.0156(9) 0.0109(8) 0.0000(6) 0.0013(6) -0.0012(6)
C14 0.0177(8) 0.0229(10) 0.0155(9) 0.0012(7) -0.0005(7) 0.0033(8)
C7 0.0162(8) 0.0209(10) 0.0194(10) 0.0020(7) -0.0028(7) -0.0010(8)

loop_
_atom_type_symbol
_atom_type_description
_atom_type_scat_dispersion_real
_atom_type_scat_dispersion_imag
_atom_type_scat_source
C C 0.0033 0.0016 'International Tables Vol C Tables 4.2.6.8 and 6.1.1.4'
H H 0.0000 0.0000 'International Tables Vol C Tables 4.2.6.8 and 6.1.1.4'
N N 0.0061 0.0033 'International Tables Vol C Tables 4.2.6.8 and 6.1.1.4'
Ni Ni 0.3393 1.1124 'International Tables Vol C Tables 4.2.6.8 and 6.1.1.4'
O O 0.0106 0.0060 'International Tables Vol C Tables 4.2.6.8 and 6.1.1.4'

loop_
_geom_angle_atom_site_label_1
_geom_angle_atom_site_label_2
_geom_angle_atom_site_label_3
_geom_angle
_geom_angle_publ_flag
O2 Ni O1 90.63(5) yes
O2 Ni N1 89.66(6) yes
O1 Ni N1 93.01(6) yes
C4 O2 Ni 125.40(11) yes
C2 O1 Ni 124.45(12) yes
C15 N1 C11 118.49(16) yes
C15 N1 Ni 121.59(12) yes
C11 N1 Ni 119.78(13) yes
N1 C11 C12 122.91(18) yes
N1 C11 H11 118.5 ?
C12 C11 H11 118.5 ?
O2 C4 C3 125.91(17) yes
O2 C4 C5 114.63(15) yes
C3 C4 C5 119.46(16) yes
C9 C10 C5 120.47(18) yes
C9 C10 H10 119.8 ?
C5 C10 H10 119.8 ?
C12 N2 H1N 118.3(16) yes
C12 N2 H2N 116.2(18) yes
H1N N2 H2N 118(2) yes
C2 C1 H1A 109.5 ?
C2 C1 H1B 109.5 ?
H1A C1 H1B 109.5 ?
C2 C1 H1C 109.5 ?
H1A C1 H1C 109.5 ?
H1B C1 H1C 109.5 ?
C14 C13 C12 119.12(18) yes
C14 C13 H13 120.4 ?
C12 C13 H13 120.4 ?
N1 C15 C14 122.05(17) yes
N1 C15 H15 119.0 ?
C14 C15 H15 119.0 ?
C4 C3 C2 124.99(18) yes
C4 C3 H3 117.5 ?
C2 C3 H3 117.5 ?
N2 C12 C13 120.87(17) yes
N2 C12 C11 121.44(18) yes
C13 C12 C11 117.68(17) yes
O1 C2 C3 125.76(17) yes
O1 C2 C1 115.60(16) yes
C3 C2 C1 118.64(17) yes
C7 C6 C5 120.36(18) yes
C7 C6 H6 119.8 ?
C5 C6 H6 119.8 ?
C9 C8 C7 119.81(18) yes
C9 C8 H8 120.1 ?
C7 C8 H8 120.1 ?
C8 C9 C10 120.12(18) yes
C8 C9 H9 119.9 ?
C10 C9 H9 119.9 ?
C10 C5 C6 119.15(17) yes
C10 C5 C4 122.48(16) yes
C6 C5 C4 118.28(17) yes
C13 C14 C15 119.75(18) yes
C13 C14 H14 120.1 ?
C15 C14 H14 120.1 ?
C6 C7 C8 120.06(19) yes
C6 C7 H7 120.0 ?
C8 C7 H7 120.0 ?

loop_
_geom_bond_atom_site_label_1
_geom_bond_atom_site_label_2
_geom_bond_site_symmetry_2
_geom_bond_distance
_geom_bond_publ_flag
Ni O2 . 2.0160(14) yes
Ni O1 . 2.0338(14) yes
Ni N1 . 2.1490(16) yes
O2 C4 . 1.278(2) yes
O1 C2 . 1.275(2) yes
N1 C15 . 1.348(3) yes
N1 C11 . 1.350(2) yes
C11 C12 . 1.408(3) yes
C11 H11 . 0.93 ?
C4 C3 . 1.410(2) yes
C4 C5 . 1.508(2) yes
C10 C9 . 1.396(3) yes
C10 C5 . 1.401(3) yes
C10 H10 . 0.93 ?
N2 C12 . 1.386(2) yes
N2 H1N . 0.94(3) ?
N2 H2N . 0.91(3) ?
C1 C2 . 1.514(2) yes
C1 H1A . 0.96 ?
C1 H1B . 0.96 ?
C1 H1C . 0.96 ?
C13 C14 . 1.385(3) yes
C13 C12 . 1.402(3) yes
C13 H13 . 0.93 ?
C15 C14 . 1.391(3) yes
C15 H15 . 0.93 ?
C3 C2 . 1.410(3) yes
C3 H3 . 0.93 ?
C6 C7 . 1.394(3) yes
C6 C5 . 1.406(3) yes
C6 H6 . 0.93 ?
C8 C9 . 1.396(3) yes
C8 C7 . 1.402(3) yes
C8 H8 . 0.93 ?
C9 H9 . 0.93 ?
C14 H14 . 0.93 yes
C7 H7 . 0.93 ?

loop_
_geom_hbond_atom_site_label_D
_geom_hbond_atom_site_label_H
_geom_hbond_atom_site_label_A
_geom_hbond_site_symmetry_A
_geom_hbond_distance_DH
_geom_hbond_distance_HA
_geom_hbond_distance_DA
_geom_hbond_angle_DHA
_geom_hbond_publ_flag
N2 H1N O1 1_655 0.94(3) 2.04(3) 2.951(2) 164(2) yes
C11 H11 O2 1_555 0.93 2.49 3.020(2) 117 yes
C15 H15 O2 3_555 0.93 2.55 3.055(2) 114 yes
